data_4309229
loop_
_publ_author_name
'Thomas M. Klap\"otke'
'Burkhard Krumm'
'Heinrich N\"oth'
'Juan Carlos G\'alvez-Ruiz'
'Kurt Polborn'
'Ingo Schwab'
'Max Suter'

_publ_contact_author
;
      Heinrich N\"oth
      Institut f\"ur anorganische Chemie
      Universit\"at M\"unchen
      Butenandtstr. 5-13 (Haus D)
      81377 M\"unchen
      Bundesrepublik Deutschland
;
_publ_contact_author_email H.Noeth@lrz.uni-muenchen.de
_publ_contact_author_fax '089 2180 7865'
_publ_contact_author_phone '089 2180 7454'
_publ_section_title
;
Kinetic and Donor Stabilization of Organotellurenyl Iodides and Azides
;
_journal_name_full 'Inorganic Chemistry'
_journal_page_first 5254
_journal_page_last 5265
_journal_paper_doi 10.1021/ic048219s
_journal_volume 44
_journal_year 2005
_chemical_formula_sum 'C50 H66 Si6 Te2'
_chemical_formula_weight 1090.77
_chemical_name_systematic
;
?
;
_space_group_IT_number 14
_symmetry_cell_setting monoclinic
_symmetry_space_group_name_Hall '-P 2ybc'
_symmetry_space_group_name_H-M 'P 1 21/c 1'
_atom_sites_solution_hydrogens geom
_atom_sites_solution_primary direct
_atom_sites_solution_secondary difmap
_audit_creation_method 'SHELXL-CIF-file updated by CIFRTF'
_cell_angle_alpha 90
_cell_angle_beta 114.390(10)
_cell_angle_gamma 90
_cell_formula_units_Z 2
_cell_length_a 13.5963(9)
_cell_length_b 14.8897(9)
_cell_length_c 13.9463(9)
_cell_measurement_temperature 193(2)
_cell_volume 2571.4(3)
_computing_cell_refinement 'SMART (V4.C50)'
_computing_data_collection 'SMART (V4.C50)'
_computing_data_reduction 'SAINT (V4.D50)'
_computing_molecular_graphics 'XP (SHELXTL-Ver.5)'
_computing_publication_material 'SHELXL (Sheldrick 1997)'
_computing_structure_refinement 'SHELXL (Sheldrick 1997)'
_computing_structure_solution 'SHELXS-97 (Sheldrick, 1990) '
_diffrn_ambient_temperature 193(2)
_diffrn_measured_fraction_theta_full 0.974
_diffrn_measured_fraction_theta_max 0.974
_diffrn_measurement_device_type 'Siemens SMART Area-detector'
_diffrn_measurement_method Hemisphere
_diffrn_radiation_monochromator graphite
_diffrn_radiation_source 'fine-focus sealed tube'
_diffrn_radiation_type MoK\a
_diffrn_radiation_wavelength 0.71073
_diffrn_reflns_av_R_equivalents 0.0330
_diffrn_reflns_av_sigmaI/netI 0.0305
_diffrn_reflns_limit_h_max 15
_diffrn_reflns_limit_h_min -15
_diffrn_reflns_limit_k_max 16
_diffrn_reflns_limit_k_min -16
_diffrn_reflns_limit_l_max 15
_diffrn_reflns_limit_l_min -15
_diffrn_reflns_number 11321
_diffrn_reflns_theta_full 23.25
_diffrn_reflns_theta_max 23.25
_diffrn_reflns_theta_min 1.64
_diffrn_standards_interval_time 0
_exptl_absorpt_coefficient_mu 1.306
_exptl_absorpt_correction_T_max 0.824008
_exptl_absorpt_correction_T_min 0.737769
_exptl_absorpt_correction_type 'SADABS (Sheldrick, 1996)'
_exptl_crystal_colour green
_exptl_crystal_density_diffrn 1.409
_exptl_crystal_density_method 'not measured'
_exptl_crystal_description prism
_exptl_crystal_F_000 1108
_exptl_crystal_size_max 0.20
_exptl_crystal_size_mid 0.15
_exptl_crystal_size_min 0.10
_refine_diff_density_max 0.502
_refine_diff_density_min -0.337
_refine_diff_density_rms 0.062
_refine_ls_extinction_method none
_refine_ls_goodness_of_fit_ref 1.009
_refine_ls_hydrogen_treatment mixed
_refine_ls_matrix_type full
_refine_ls_number_parameters 268
_refine_ls_number_reflns 3602
_refine_ls_number_restraints 0
_refine_ls_restrained_S_all 1.009
_refine_ls_R_factor_all 0.0359
_refine_ls_R_factor_gt 0.0273
_refine_ls_shift/su_max 0.001
_refine_ls_shift/su_mean 0.000
_refine_ls_structure_factor_coef Fsqd
_refine_ls_weighting_details 'calc w=1/[\s^2^(Fo^2^)+(0.0382P)^2^+1.0375P] where P=(Fo^2^+2Fc^2^)/3'
_refine_ls_weighting_scheme calc
_refine_ls_wR_factor_gt 0.0647
_refine_ls_wR_factor_ref 0.0675
_reflns_number_gt 3062
_reflns_number_total 3602
_reflns_threshold_expression >2sigma(I)
_cod_data_source_file ic048219ssi20041217_091957.cif
_cod_data_source_block segundo
_cod_depositor_comments
;
The following automatic conversions were performed:
'_symmetry_cell_setting' value 'Monoclinic' changed to 'monoclinic'
according to '/home/saulius/struct/CIF-dictionaries/cif_core.dic'
dictionary named 'cif_core.dic' version 2.4.1 from
2010-06-29.

'_refine_ls_hydrogen_treatment' value 'mixed ' changed to
'mixed' according to '/home/saulius/struct/CIF-dictionaries/cif_core.dic'
dictionary named 'cif_core.dic' version 2.4.1 from 2010-06-29.

Automatic conversion script
Id: cif_fix_enum 1527 2010-12-29 10:47:43Z saulius 

The following automatic conversions were performed:

'_atom_sites_solution_primary' value 'direct methods' was changed to
'direct'.

'_atom_sites_solution_hydrogens' value 'geometrically' was changed to
'geom'.

Automatic conversion script
Id: cif_fix_values 6452 2018-10-05 10:23:21Z andrius 
;
_cod_database_code 4309229

loop_
_symmetry_equiv_pos_as_xyz
'x, y, z'
'-x, y+1/2, -z+1/2'
'-x, -y, -z'
'x, -y-1/2, z-1/2'

loop_
_atom_site_label
_atom_site_type_symbol
_atom_site_fract_x
_atom_site_fract_y
_atom_site_fract_z
_atom_site_U_iso_or_equiv
_atom_site_adp_type
_atom_site_occupancy
_atom_site_symmetry_multiplicity
_atom_site_calc_flag
_atom_site_refinement_flags
_atom_site_disorder_assembly
_atom_site_disorder_group
Te1 Te 0.430387(17) 0.546613(15) 0.912165(18) 0.03213(10) Uani 1 1 d . . .
Si1 Si 0.28138(8) 0.58787(7) 1.05645(8) 0.0312(2) Uani 1 1 d . . .
Si2 Si 0.20447(8) 0.64221(7) 0.81629(8) 0.0328(2) Uani 1 1 d . . .
Si3 Si 0.21054(8) 0.43357(7) 0.87483(8) 0.0330(2) Uani 1 1 d . . .
C1 C 0.2709(3) 0.5496(2) 0.9209(3) 0.0268(8) Uani 1 1 d . . .
C2 C 0.3138(3) 0.4933(2) 1.1556(3) 0.0354(9) Uani 1 1 d . . .
C3 C 0.4186(3) 0.4775(3) 1.2285(3) 0.0419(10) Uani 1 1 d . . .
H3A H 0.4747 0.5156 1.2285 0.050 Uiso 1 1 calc R . .
C4 C 0.4448(4) 0.4080(3) 1.3016(3) 0.0524(11) Uani 1 1 d . . .
H4A H 0.5178 0.3980 1.3490 0.063 Uiso 1 1 calc R . .
C5 C 0.3641(4) 0.3542(3) 1.3044(4) 0.0607(12) Uani 1 1 d . . .
H5A H 0.3813 0.3060 1.3532 0.073 Uiso 1 1 calc R . .
C6 C 0.2584(4) 0.3699(3) 1.2368(4) 0.0599(12) Uani 1 1 d . . .
H6A H 0.2026 0.3337 1.2404 0.072 Uiso 1 1 calc R . .
C7 C 0.2332(3) 0.4385(3) 1.1633(3) 0.0460(10) Uani 1 1 d . . .
H7A H 0.1599 0.4487 1.1171 0.055 Uiso 1 1 calc R . .
C8 C 0.3875(3) 0.6746(2) 1.1167(3) 0.0396(9) Uani 1 1 d . . .
H8A H 0.4561 0.6528 1.1182 0.047 Uiso 1 1 calc R . .
H8B H 0.3960 0.6869 1.1888 0.047 Uiso 1 1 calc R . .
H8C H 0.3664 0.7299 1.0751 0.047 Uiso 1 1 calc R . .
C9 C 0.1494(3) 0.6339(3) 1.0464(3) 0.0436(10) Uani 1 1 d . . .
H9A H 0.1336 0.6901 1.0062 0.052 Uiso 1 1 calc R . .
H9B H 0.1536 0.6454 1.1171 0.052 Uiso 1 1 calc R . .
H9C H 0.0919 0.5903 1.0104 0.052 Uiso 1 1 calc R . .
C10 C 0.2503(3) 0.7591(2) 0.8671(3) 0.0367(9) Uani 1 1 d . . .
C11 C 0.1839(3) 0.8201(3) 0.8887(3) 0.0438(10) Uani 1 1 d . . .
H11A H 0.1142 0.8011 0.8806 0.053 Uiso 1 1 calc R . .
C12 C 0.2161(4) 0.9068(3) 0.9212(3) 0.0544(11) Uani 1 1 d . . .
H12A H 0.1690 0.9464 0.9354 0.065 Uiso 1 1 calc R . .
C13 C 0.3161(4) 0.9360(3) 0.9329(3) 0.0556(12) Uani 1 1 d . . .
H13A H 0.3381 0.9958 0.9550 0.067 Uiso 1 1 calc R . .
C14 C 0.3847(4) 0.8781(3) 0.9127(3) 0.0490(11) Uani 1 1 d . . .
H14A H 0.4544 0.8979 0.9217 0.059 Uiso 1 1 calc R . .
C15 C 0.3516(3) 0.7914(3) 0.8792(3) 0.0410(9) Uani 1 1 d . . .
H15A H 0.3988 0.7527 0.8640 0.049 Uiso 1 1 calc R . .
C16 C 0.2343(3) 0.6297(3) 0.6964(3) 0.0427(9) Uani 1 1 d . . .
H16A H 0.3100 0.6453 0.7146 0.051 Uiso 1 1 calc R . .
H16B H 0.1872 0.6699 0.6407 0.051 Uiso 1 1 calc R . .
H16C H 0.2213 0.5675 0.6715 0.051 Uiso 1 1 calc R . .
C17 C 0.0530(3) 0.6396(3) 0.7662(3) 0.0480(10) Uani 1 1 d . . .
H17A H 0.0220 0.6895 0.7171 0.058 Uiso 1 1 calc R . .
H17B H 0.0326 0.6452 0.8255 0.058 Uiso 1 1 calc R . .
H17C H 0.0257 0.5826 0.7297 0.058 Uiso 1 1 calc R . .
C18 C 0.1913(3) 0.4074(2) 0.7348(3) 0.0346(9) Uani 1 1 d . . .
C19 C 0.2753(3) 0.3776(2) 0.7109(3) 0.0417(9) Uani 1 1 d . . .
H19A H 0.3450 0.3707 0.7664 0.050 Uiso 1 1 calc R . .
C20 C 0.2607(3) 0.3577(3) 0.6091(3) 0.0485(10) Uani 1 1 d . . .
H20A H 0.3205 0.3390 0.5954 0.058 Uiso 1 1 calc R . .
C21 C 0.1609(4) 0.3648(3) 0.5282(3) 0.0575(12) Uani 1 1 d . . .
H21A H 0.1509 0.3509 0.4583 0.069 Uiso 1 1 calc R . .
C22 C 0.0750(4) 0.3922(3) 0.5487(3) 0.0567(12) Uani 1 1 d . . .
H22A H 0.0051 0.3965 0.4928 0.068 Uiso 1 1 calc R . .
C23 C 0.0896(3) 0.4136(3) 0.6502(3) 0.0443(10) Uani 1 1 d . . .
H23A H 0.0294 0.4328 0.6629 0.053 Uiso 1 1 calc R . .
C24 C 0.0749(3) 0.4215(3) 0.8783(3) 0.0467(10) Uani 1 1 d . . .
H24A H 0.0271 0.4695 0.8366 0.056 Uiso 1 1 calc R . .
H24B H 0.0829 0.4255 0.9513 0.056 Uiso 1 1 calc R . .
H24C H 0.0438 0.3631 0.8489 0.056 Uiso 1 1 calc R . .
C25 C 0.2967(3) 0.3408(2) 0.9567(3) 0.0413(9) Uani 1 1 d . . .
H25A H 0.3074 0.3488 1.0301 0.050 Uiso 1 1 calc R . .
H25B H 0.3669 0.3417 0.9525 0.050 Uiso 1 1 calc R . .
H25C H 0.2612 0.2830 0.9305 0.050 Uiso 1 1 calc R . .

loop_
_atom_site_aniso_label
_atom_site_aniso_U_11
_atom_site_aniso_U_22
_atom_site_aniso_U_33
_atom_site_aniso_U_23
_atom_site_aniso_U_13
_atom_site_aniso_U_12
Te1 0.02707(14) 0.03684(16) 0.03451(16) 0.00552(12) 0.01477(11) 0.00253(11)
Si1 0.0336(5) 0.0318(5) 0.0309(6) -0.0018(5) 0.0162(5) -0.0012(4)
Si2 0.0309(5) 0.0318(6) 0.0294(6) 0.0027(5) 0.0063(5) 0.0017(4)
Si3 0.0323(5) 0.0308(6) 0.0366(6) -0.0031(5) 0.0150(5) -0.0052(4)
C1 0.0234(17) 0.0311(19) 0.0266(19) 0.0000(16) 0.0109(15) -0.0002(15)
C2 0.048(2) 0.030(2) 0.033(2) -0.0031(17) 0.0220(19) -0.0003(17)
C3 0.053(3) 0.043(2) 0.035(2) 0.0002(19) 0.023(2) 0.0035(19)
C4 0.065(3) 0.053(3) 0.041(3) 0.010(2) 0.024(2) 0.023(2)
C5 0.098(4) 0.040(3) 0.049(3) 0.014(2) 0.036(3) 0.007(3)
C6 0.083(3) 0.047(3) 0.060(3) 0.005(2) 0.040(3) -0.015(3)
C7 0.055(3) 0.044(2) 0.042(2) 0.008(2) 0.023(2) -0.004(2)
C8 0.052(2) 0.036(2) 0.031(2) -0.0051(17) 0.0171(19) -0.0020(18)
C9 0.047(2) 0.044(2) 0.049(2) -0.001(2) 0.028(2) 0.0038(19)
C10 0.042(2) 0.032(2) 0.030(2) 0.0064(17) 0.0089(17) 0.0017(17)
C11 0.042(2) 0.037(2) 0.045(3) 0.0011(19) 0.011(2) 0.0058(19)
C12 0.063(3) 0.038(3) 0.054(3) 0.004(2) 0.017(2) 0.011(2)
C13 0.079(3) 0.029(2) 0.052(3) -0.002(2) 0.020(3) -0.005(2)
C14 0.057(3) 0.044(3) 0.043(3) 0.002(2) 0.018(2) -0.015(2)
C15 0.048(2) 0.037(2) 0.036(2) 0.0044(18) 0.0151(19) -0.0004(18)
C16 0.052(2) 0.039(2) 0.030(2) 0.0067(18) 0.0099(19) 0.0023(19)
C17 0.036(2) 0.043(2) 0.052(3) 0.003(2) 0.0048(19) 0.0076(19)
C18 0.040(2) 0.024(2) 0.036(2) -0.0035(17) 0.0122(19) -0.0055(16)
C19 0.044(2) 0.034(2) 0.040(2) -0.0067(18) 0.0101(19) 0.0029(18)
C20 0.061(3) 0.046(3) 0.039(3) -0.010(2) 0.022(2) 0.008(2)
C21 0.074(3) 0.056(3) 0.034(3) -0.010(2) 0.013(2) 0.009(2)
C22 0.058(3) 0.055(3) 0.034(3) -0.008(2) -0.005(2) 0.005(2)
C23 0.038(2) 0.040(2) 0.046(3) -0.015(2) 0.009(2) -0.0042(18)
C24 0.038(2) 0.050(3) 0.056(3) -0.011(2) 0.023(2) -0.0164(19)
C25 0.050(2) 0.028(2) 0.048(2) -0.0011(18) 0.022(2) -0.0074(17)

loop_
_atom_type_symbol
_atom_type_description
_atom_type_scat_dispersion_real
_atom_type_scat_dispersion_imag
_atom_type_scat_source
C C 0.0033 0.0016 'International Tables Vol C Tables 4.2.6.8 and 6.1.1.4'
H H 0.0000 0.0000 'International Tables Vol C Tables 4.2.6.8 and 6.1.1.4'
Si Si 0.0817 0.0704 'International Tables Vol C Tables 4.2.6.8 and 6.1.1.4'
Te Te -0.5308 1.6751 'International Tables Vol C Tables 4.2.6.8 and 6.1.1.4'

loop_
_geom_angle_atom_site_label_1
_geom_angle_atom_site_label_2
_geom_angle_atom_site_label_3
_geom_angle
_geom_angle_site_symmetry_1
_geom_angle_site_symmetry_3
_geom_angle_publ_flag
C1 Te1 Te1 106.71(9) . 3_667 ?
C8 Si1 C9 108.68(18) . . ?
C8 Si1 C2 106.45(17) . . ?
C9 Si1 C2 104.76(17) . . ?
C8 Si1 C1 112.27(15) . . ?
C9 Si1 C1 110.82(16) . . ?
C2 Si1 C1 113.45(15) . . ?
C17 Si2 C10 107.47(17) . . ?
C17 Si2 C16 105.76(19) . . ?
C10 Si2 C16 105.41(17) . . ?
C17 Si2 C1 111.31(16) . . ?
C10 Si2 C1 113.24(15) . . ?
C16 Si2 C1 113.13(16) . . ?
C25 Si3 C24 106.81(18) . . ?
C25 Si3 C18 105.21(16) . . ?
C24 Si3 C18 106.71(17) . . ?
C25 Si3 C1 112.99(16) . . ?
C24 Si3 C1 111.72(16) . . ?
C18 Si3 C1 112.89(15) . . ?
Si3 C1 Si1 116.49(17) . . ?
Si3 C1 Si2 112.90(17) . . ?
Si1 C1 Si2 110.56(16) . . ?
Si3 C1 Te1 104.94(14) . . ?
Si1 C1 Te1 112.47(15) . . ?
Si2 C1 Te1 97.79(13) . . ?
C3 C2 C7 116.3(4) . . ?
C3 C2 Si1 121.4(3) . . ?
C7 C2 Si1 122.2(3) . . ?
C2 C3 C4 122.5(4) . . ?
C5 C4 C3 119.3(4) . . ?
C4 C5 C6 120.2(4) . . ?
C5 C6 C7 120.1(4) . . ?
C6 C7 C2 121.5(4) . . ?
C11 C10 C15 116.2(3) . . ?
C11 C10 Si2 122.5(3) . . ?
C15 C10 Si2 121.2(3) . . ?
C12 C11 C10 122.2(4) . . ?
C13 C12 C11 120.1(4) . . ?
C12 C13 C14 119.9(4) . . ?
C13 C14 C15 119.8(4) . . ?
C14 C15 C10 121.9(4) . . ?
C19 C18 C23 116.3(3) . . ?
C19 C18 Si3 122.3(3) . . ?
C23 C18 Si3 121.4(3) . . ?
C20 C19 C18 122.1(4) . . ?
C21 C20 C19 120.3(4) . . ?
C20 C21 C22 119.4(4) . . ?
C21 C22 C23 120.4(4) . . ?
C22 C23 C18 121.4(4) . . ?

loop_
_geom_bond_atom_site_label_1
_geom_bond_atom_site_label_2
_geom_bond_distance
_geom_bond_site_symmetry_2
_geom_bond_publ_flag
Te1 C1 2.221(3) . ?
Te1 Te1 2.7717(5) 3_667 ?
Si1 C8 1.859(4) . ?
Si1 C9 1.871(3) . ?
Si1 C2 1.894(4) . ?
Si1 C1 1.923(3) . ?
Si2 C17 1.882(4) . ?
Si2 C10 1.886(4) . ?
Si2 C16 1.886(4) . ?
Si2 C1 1.938(3) . ?
Si3 C25 1.866(4) . ?
Si3 C24 1.873(4) . ?
Si3 C18 1.900(4) . ?
Si3 C1 1.907(3) . ?
C2 C3 1.386(5) . ?
C2 C7 1.405(5) . ?
C3 C4 1.392(5) . ?
C4 C5 1.372(6) . ?
C5 C6 1.375(6) . ?
C6 C7 1.386(6) . ?
C10 C11 1.398(5) . ?
C10 C15 1.401(5) . ?
C11 C12 1.379(6) . ?
C12 C13 1.371(6) . ?
C13 C14 1.382(6) . ?
C14 C15 1.384(5) . ?
C18 C19 1.388(5) . ?
C18 C23 1.401(5) . ?
C19 C20 1.383(5) . ?
C20 C21 1.364(6) . ?
C21 C22 1.375(6) . ?
C22 C23 1.383(6) . ?
